data_4321942
loop_
_publ_author_name
'V. P. Fedin'
'I. V. Kalinina'
'D. G. Samsonenko'
'Y. V. Mironov'
'M. N. Sokolov'
'S. V. Tkachev'
'A. V. Virovets'
'N. V. Podberezskaya'
'M. R. J. Elsegood'
'W. Clegg'
'A. G. Sykes'

_publ_section_title
;
 Synthesis, Structure, and Properties of Molybdenum and Tungsten Cyano
 Complexes with Cuboidal M4(\m3-E4) (M = Mo, W; E = S, Se, Te) Cores
;
_journal_name_full 'Inorganic Chemistry'
_journal_page_first 1956
_journal_page_last 1965
_journal_paper_doi 10.1021/ic980956z
_journal_volume 38
_journal_year 1999
_chemical_formula_moiety 'K6 (W4 Se4 (C N)12) . (H2 O)6'
_chemical_formula_sum 'C12 H12 K6 N12 O6 Se4 W4'
_chemical_formula_weight 1706.18
_chemical_name_systematic
;
 ?
;
_space_group_IT_number 67
_symmetry_cell_setting orthorhombic
_symmetry_space_group_name_Hall '-C 2a 2'
_symmetry_space_group_name_H-M 'C m m a'
_atom_sites_solution_hydrogens geom
_atom_sites_solution_primary direct
_atom_sites_solution_secondary difmap
_audit_creation_method SHELXL-97
_cell_angle_alpha 90.00
_cell_angle_beta 90.00
_cell_angle_gamma 90.00
_cell_formula_units_Z 4
_cell_length_a 14.175(1)
_cell_length_b 21.298(2)
_cell_length_c 13.725(2)
_cell_measurement_reflns_used 24
_cell_measurement_temperature 293(2)
_cell_measurement_theta_max 13.2
_cell_measurement_theta_min 9.9
_cell_volume 4143.6(8)
_computing_cell_refinement CD4CA0
_computing_data_collection CD4CA0
_computing_data_reduction CADDAT
_computing_molecular_graphics ORTEP
_computing_publication_material SHELXL-97
_computing_structure_refinement 'SHELXL-97 (Sheldrick, 1997)'
_computing_structure_solution 'SHELXS-97 (Sheldrick, 1990)'
_diffrn_ambient_temperature 293(2)
_diffrn_measured_fraction_theta_full 0.961
_diffrn_measured_fraction_theta_max 0.961
_diffrn_measurement_device_type 'Enraf-Nonius CAD4'
_diffrn_measurement_method theta/2theta
_diffrn_radiation_monochromator graphite
_diffrn_radiation_source 'fine-focus sealed tube'
_diffrn_radiation_type MoK\a
_diffrn_radiation_wavelength 0.71069
_diffrn_reflns_av_R_equivalents 0.0000
_diffrn_reflns_av_sigmaI/netI 0.1446
_diffrn_reflns_limit_h_max 17
_diffrn_reflns_limit_h_min 0
_diffrn_reflns_limit_k_max 29
_diffrn_reflns_limit_k_min 0
_diffrn_reflns_limit_l_max 19
_diffrn_reflns_limit_l_min 0
_diffrn_reflns_number 3078
_diffrn_reflns_theta_full 29.96
_diffrn_reflns_theta_max 29.96
_diffrn_reflns_theta_min 1.48
_diffrn_standards_decay_% 0
_diffrn_standards_interval_time '3600 sec'
_diffrn_standards_number 3
_exptl_absorpt_coefficient_mu 15.225
_exptl_absorpt_correction_T_max 0.5104
_exptl_absorpt_correction_T_min 0.1110
_exptl_absorpt_correction_type 'integration from crystal shape'
_exptl_absorpt_process_details none
_exptl_crystal_colour black
_exptl_crystal_density_diffrn 2.735
_exptl_crystal_density_meas ?
_exptl_crystal_density_method 'not measured'
_exptl_crystal_description prism
_exptl_crystal_F_000 3048
_exptl_crystal_size_max 0.48
_exptl_crystal_size_mid 0.16
_exptl_crystal_size_min 0.044
_refine_diff_density_max 4.283
_refine_diff_density_min -1.838
_refine_diff_density_rms 0.382
_refine_ls_extinction_coef 0.00022(2)
_refine_ls_extinction_expression Fc^*^=kFc[1+0.001xFc^2^\l^3^/sin(2\q)]^-1/4^
_refine_ls_extinction_method SHELXL
_refine_ls_goodness_of_fit_ref 0.917
_refine_ls_hydrogen_treatment mixed
_refine_ls_matrix_type full
_refine_ls_number_parameters 123
_refine_ls_number_reflns 3078
_refine_ls_number_restraints 1
_refine_ls_restrained_S_all 0.916
_refine_ls_R_factor_all 0.1056
_refine_ls_R_factor_gt 0.0473
_refine_ls_shift/su_max 0.309
_refine_ls_shift/su_mean 0.007
_refine_ls_structure_factor_coef Fsqd
_refine_ls_weighting_details 'calc w=1/[\s^2^(Fo^2^)+(0.0596P)^2^+0.0000P] where P=(Fo^2^+2Fc^2^)/3'
_refine_ls_weighting_scheme calc
_refine_ls_wR_factor_gt 0.1332
_refine_ls_wR_factor_ref 0.1558
_reflns_number_gt 1392
_reflns_number_total 3078
_reflns_threshold_expression >2sigma(I)
_cod_data_source_file ic980956z_2.cif
_cod_data_source_block compound_2
_cod_depositor_comments
;
The following automatic conversions were performed:

'_exptl_crystal_density_meas' value 'none' was changed to '?' - the
value is perceived as not measured.

Automatic conversion script
Id: cif_fix_values 3008 2015-01-20 13:52:24Z robertas 

The following automatic conversions were performed:

'_symmetry_cell_setting' tag value 'orthorombic' was replaced with
'orthorhombic' value as specified in the replacement file
'/home/robertas/cod-tools/perl-scripts/inputs/replacement_values.lst'.

Automatic conversion script
Id: cif_fix_values 3143 2015-03-26 13:38:13Z robertas 
;
_cod_database_code 4321942

loop_
_symmetry_equiv_pos_as_xyz
'x, y, z'
'-x, -y+1/2, z'
'-x, y+1/2, -z'
'x, -y, -z'
'x+1/2, y+1/2, z'
'-x+1/2, -y+1, z'
'-x+1/2, y+1, -z'
'x+1/2, -y+1/2, -z'
'-x, -y, -z'
'x, y-1/2, -z'
'x, -y-1/2, z'
'-x, y, z'
'-x+1/2, -y+1/2, -z'
'x+1/2, y, -z'
'x+1/2, -y, z'
'-x+1/2, y+1/2, z'

loop_
_atom_site_label
_atom_site_type_symbol
_atom_site_fract_x
_atom_site_fract_y
_atom_site_fract_z
_atom_site_U_iso_or_equiv
_atom_site_adp_type
_atom_site_occupancy
_atom_site_symmetry_multiplicity
_atom_site_calc_flag
_atom_site_refinement_flags
_atom_site_disorder_assembly
_atom_site_disorder_group
W1 W 0.0000 0.31774(4) 0.38815(7) 0.0287(3) Uani 1 2 d S . .
W2 W 0.10137(7) 0.2500 0.23904(7) 0.0320(3) Uani 1 2 d S . .
Se1 Se 0.14195(16) 0.2500 0.41686(18) 0.0316(5) Uani 1 2 d S . .
Se2 Se 0.0000 0.34466(11) 0.21076(19) 0.0366(6) Uani 1 2 d S . .
K11 K 0.5000 0.2500 0.1919(12) 0.024(3) Uiso 0.529(4) 4 d SP . .
K12 K 0.536(2) 0.2500 0.208(2) 0.046(6) Uiso 0.2356(19) 2 d SP . .
K2 K -0.1544(3) 0.4328(2) 0.6367(4) 0.0555(12) Uani 1 1 d . . .
K3 K 0.2500 0.3677(5) 0.0000 0.052(3) Uani 0.50 2 d SP . .
C11 C 0.0000 0.3288(9) 0.5476(17) 0.028(5) Uani 1 2 d S . .
N11 N 0.0000 0.3403(9) 0.6257(16) 0.050(6) Uani 1 2 d S . .
C12 C 0.0971(14) 0.3940(6) 0.4004(12) 0.039(4) Uani 1 1 d . . .
N12 N 0.1480(11) 0.4350(7) 0.4122(11) 0.046(4) Uani 1 1 d . . .
C21 C 0.117(2) 0.2500 0.089(2) 0.054(8) Uani 1 2 d S . .
N21 N 0.127(2) 0.2500 0.009(3) 0.080(9) Uani 1 2 d S . .
C22 C 0.2148(12) 0.3135(9) 0.2255(15) 0.051(5) Uani 1 1 d . . .
N22 N 0.2784(12) 0.3490(8) 0.2130(13) 0.064(5) Uani 1 1 d . . .
O1W O 0.1089(17) 0.5000 0.0000 0.087(7) Uani 1 2 d S . .
O2W O 0.0000 0.4796(13) 0.756(2) 0.130(12) Uani 1 2 d S . .
O3W O -0.2500 0.5000 0.800(4) 0.25(2) Uani 1 2 d S . .

loop_
_atom_site_aniso_label
_atom_site_aniso_U_11
_atom_site_aniso_U_22
_atom_site_aniso_U_33
_atom_site_aniso_U_23
_atom_site_aniso_U_13
_atom_site_aniso_U_12
W1 0.0288(5) 0.0260(4) 0.0312(6) -0.0021(4) 0.000 0.000
W2 0.0296(5) 0.0355(5) 0.0310(6) 0.000 0.0028(4) 0.000
Se1 0.0264(12) 0.0315(11) 0.0369(14) 0.000 0.0009(11) 0.000
Se2 0.0419(14) 0.0336(12) 0.0343(14) 0.0024(11) 0.000 0.000
K2 0.043(2) 0.052(2) 0.072(3) 0.010(2) 0.005(2) 0.006(2)
K3 0.095(9) 0.051(6) 0.011(5) 0.000 0.014(6) 0.000
C11 0.033(12) 0.018(10) 0.032(14) -0.010(9) 0.000 0.000
N11 0.087(17) 0.035(11) 0.027(13) -0.007(10) 0.000 0.000
C12 0.067(12) 0.016(6) 0.035(10) 0.002(7) -0.007(9) -0.011(8)
N12 0.058(10) 0.042(8) 0.037(9) 0.000(7) 0.006(8) -0.001(8)
C21 0.07(2) 0.054(17) 0.038(17) 0.000 0.023(16) 0.000
N21 0.08(2) 0.062(16) 0.10(2) 0.000 0.03(2) 0.000
C22 0.029(9) 0.070(13) 0.055(13) 0.014(11) 0.005(9) -0.012(9)
N22 0.059(11) 0.076(12) 0.056(11) -0.019(10) -0.001(9) -0.015(10)
O1W 0.114(19) 0.068(13) 0.080(16) 0.005(14) 0.000 0.000
O2W 0.09(2) 0.12(2) 0.18(3) 0.02(2) 0.000 0.000
O3W 0.29(5) 0.10(2) 0.36(6) 0.000 0.000 0.10(3)

loop_
_atom_type_symbol
_atom_type_description
_atom_type_scat_dispersion_real
_atom_type_scat_dispersion_imag
_atom_type_scat_source
C C 0.0033 0.0016 'International Tables Vol C Tables 4.2.6.8 and 6.1.1.4'
H H 0.0000 0.0000 'International Tables Vol C Tables 4.2.6.8 and 6.1.1.4'
N N 0.0061 0.0033 'International Tables Vol C Tables 4.2.6.8 and 6.1.1.4'
O O 0.0106 0.0060 'International Tables Vol C Tables 4.2.6.8 and 6.1.1.4'
K K 0.2009 0.2494 'International Tables Vol C Tables 4.2.6.8 and 6.1.1.4'
Se Se -0.0929 2.2259 'International Tables Vol C Tables 4.2.6.8 and 6.1.1.4'
W W -0.8490 6.8722 'International Tables Vol C Tables 4.2.6.8 and 6.1.1.4'

loop_
_geom_angle_atom_site_label_1
_geom_angle_atom_site_label_2
_geom_angle_atom_site_label_3
_geom_angle
_geom_angle_site_symmetry_1
_geom_angle_site_symmetry_3
_geom_angle_publ_flag
W1 W1 W2 60.02(2) 2 2 no
W1 W1 W2 60.02(2) 2 . no
W2 W1 W2 59.70(4) 2 . no
Se1 W1 W1 54.87(3) 2 2 yes
Se1 W1 W1 54.87(3) . 2 yes
Se1 W1 W2 54.86(6) 2 2 yes
Se1 W1 W2 102.90(5) . 2 yes
Se1 W1 W2 102.90(5) 2 . yes
Se1 W1 W2 54.86(6) . . yes
Se1 W1 Se1 106.75(7) 2 . no
Se2 W1 W1 103.25(6) . 2 yes
Se2 W1 W2 54.87(5) . 2 yes
Se2 W1 W2 54.87(5) . . yes
Se2 W1 Se1 106.55(7) . 2 no
Se2 W1 Se1 106.55(7) . . no
C11 W1 W1 96.2(5) . 2 yes
C11 W1 W2 139.3(3) . 2 yes
C11 W1 W2 139.3(3) . . yes
C11 W1 Se1 84.6(3) . 2 no
C11 W1 Se1 84.6(3) . . no
C11 W1 Se2 160.6(5) . . no
C12 W1 W1 139.5(5) . 2 yes
C12 W1 W1 139.5(5) 12 2 yes
C12 W1 W2 139.2(4) . 2 yes
C12 W1 W2 96.6(5) 12 2 yes
C12 W1 W2 96.6(5) . . yes
C12 W1 W2 139.2(4) 12 . yes
C12 W1 Se1 160.5(5) . 2 no
C12 W1 Se1 84.7(5) 12 2 no
C12 W1 Se1 84.7(5) . . no
C12 W1 Se1 160.5(5) 12 . no
C12 W1 Se2 84.4(4) . . no
C12 W1 Se2 84.4(4) 12 . no
C12 W1 C11 80.8(6) . . no
C12 W1 C11 80.8(6) 12 . no
C12 W1 C12 80(1) . 12 no
W1 W2 W1 59.97(4) 2 . no
W2 W2 W1 60.15(2) 2 2 no
W2 W2 W1 60.15(2) 2 . no
Se1 W2 W1 54.85(5) . 2 yes
Se1 W2 W1 54.85(5) . . yes
Se1 W2 W2 103.26(5) . 2 yes
Se2 W2 W1 54.71(6) 2 2 yes
Se2 W2 W1 103.09(6) . 2 yes
Se2 W2 W1 103.09(6) 2 . yes
Se2 W2 W1 54.71(6) . . yes
Se2 W2 W2 55.01(4) 2 2 yes
Se2 W2 W2 55.01(4) . 2 yes
Se2 W2 Se1 106.40(7) 2 . no
Se2 W2 Se1 106.40(7) . . no
Se2 W2 Se2 107.13(8) 2 . no
C21 W2 W1 139.3(6) . 2 yes
C21 W2 W1 139.3(6) . . yes
C21 W2 W2 96.1(9) . 2 yes
C21 W2 Se1 160.6(9) . . no
C21 W2 Se2 84.7(5) . 2 no
C21 W2 Se2 84.7(5) . . no
C21 W2 C22 80.3(9) . . no
C21 W2 C22 80.3(9) . 11_565 no
C22 W2 W1 139.7(6) . 2 yes
C22 W2 W1 97.0(6) 11_565 2 yes
C22 W2 W1 97.0(6) . . yes
C22 W2 W1 139.7(6) 11_565 . yes
C22 W2 W2 139.7(5) . 2 yes
C22 W2 W2 139.7(5) 11_565 2 yes
C22 W2 Se1 84.9(6) . . no
C22 W2 Se1 84.9(6) 11_565 . no
C22 W2 Se2 159.9(6) . 2 no
C22 W2 Se2 84.7(5) 11_565 2 no
C22 W2 Se2 84.7(5) . . no
C22 W2 Se2 159.9(6) 11_565 . no
C22 W2 C22 80(1) . 11_565 no
W1 Se1 W1 70.26(7) 2 . no
W1 Se1 W2 70.30(6) 2 . no
W1 Se1 W2 70.30(6) . . no
W1 Se2 W2 70.42(7) . 2 no
W1 Se2 W2 70.42(7) . . no
W2 Se2 W2 69.97(7) 2 . no
K12 K11 K12 134(8) 2_655 . no
K11 K12 K12 23(4) . 2_655 no
N12 K2 N12 87.7(5) 14_456 9_566 no
N12 K2 N22 81.7(5) 14_456 14_456 no
N22 K2 N12 140.9(5) 14_456 9_566 no
N11 C11 W1 173(2) . . no
N12 C12 W1 176(2) . . no
K2 N12 K2 86.1(4) 14_556 9_566 no
C12 N12 K2 125(1) . 14_556 no
C12 N12 K2 137(1) . 9_566 no
N21 C21 W2 179(3) . . no
N22 C22 W2 177(2) . . no
C22 N22 K2 123(2) . 14_556 no

loop_
_geom_bond_atom_site_label_1
_geom_bond_atom_site_label_2
_geom_bond_distance
_geom_bond_site_symmetry_2
_geom_bond_publ_flag
W1 W1 2.886(2) 2 yes
W1 W2 2.887(1) 2 yes
W1 W2 2.887(1) . yes
W1 Se1 2.507(2) 2 yes
W1 Se1 2.507(2) . yes
W1 Se2 2.501(3) . yes
W1 C11 2.20(2) . yes
W1 C12 2.14(2) . yes
W1 C12 2.14(2) 12 yes
W2 W1 2.887(1) 2 yes
W2 W2 2.874(2) 2 yes
W2 Se1 2.507(3) . yes
W2 Se2 2.506(2) 2 yes
W2 Se2 2.506(2) . yes
W2 C21 2.08(3) . yes
W2 C22 2.11(2) . yes
W2 C22 2.11(2) 11_565 yes
Se1 W1 2.507(2) 2 yes
Se2 W2 2.506(2) 2 yes
K11 K12 0.56(3) 2_655 no
K11 K12 0.56(3) . no
K12 K12 1.02(6) 2_655 no
K2 N12 2.88(2) 14_456 no
K2 N12 2.89(1) 9_566 no
K2 N22 2.89(2) 14_456 no
C11 N11 1.10(3) . no
C12 N12 1.14(2) . no
N12 K2 2.88(2) 14_556 no
N12 K2 2.89(1) 9_566 no
C21 N21 1.10(4) . no
C22 N22 1.19(2) . no
N22 K2 2.89(2) 14_556 no
